data_7250620
loop_
_publ_author_name
'Teixeira, Micha\"el'
'Baudron, St\'ephane A.'

_publ_section_title
;
 Impact of ligand functionalization on the structure of strontium MOFs
 prepared in a deep eutectic solvent
;
_journal_issue 32
_journal_name_full CrystEngComm
_journal_page_first 5421
_journal_page_last 5430
_journal_paper_doi 10.1039/D5CE00497G
_journal_volume 27
_journal_year 2025
_chemical_formula_moiety 'C14 H14 Br2 N4 O6 Sr'
_chemical_formula_sum 'C14 H14 Br2 N4 O6 Sr'
_chemical_formula_weight 581.73
_space_group_crystal_system triclinic
_space_group_IT_number 2
_space_group_name_Hall '-P 1'
_space_group_name_H-M_alt 'P -1'
_atom_sites_solution_hydrogens mixed
_atom_sites_solution_primary direct
_atom_sites_solution_secondary difmap
_audit_creation_method SHELXL-2014/7
_audit_update_record
;
2025-05-12 deposited with the CCDC.	2025-07-03 downloaded from the CCDC.
;
_cell_angle_alpha 93.1060(10)
_cell_angle_beta 90.1830(10)
_cell_angle_gamma 100.0560(10)
_cell_formula_units_Z 2
_cell_length_a 8.3624(3)
_cell_length_b 10.0318(4)
_cell_length_c 11.0092(4)
_cell_measurement_reflns_used 9901
_cell_measurement_temperature 120(2)
_cell_measurement_theta_max 29.98
_cell_measurement_theta_min 2.70
_cell_volume 907.96(6)
_computing_cell_refinement 'Bruker SAINT'
_computing_data_collection 'Bruker APEX4'
_computing_data_reduction 'Bruker SAINT'
_computing_molecular_graphics 'Bruker SHELXTL'
_computing_publication_material 'Bruker SHELXTL'
_computing_structure_refinement 'SHELXL-2014/7 (Sheldrick, 2014)'
_computing_structure_solution 'SHELXT 2014/5 (Sheldrick, 2014)'
_diffrn_ambient_temperature 120(2)
_diffrn_measured_fraction_theta_full 1.000
_diffrn_measured_fraction_theta_max 0.999
_diffrn_measurement_device_type 'Bruker PHOTON-III CPAD'
_diffrn_measurement_method '\f and \w shuterless scans'
_diffrn_radiation_type MoK\a
_diffrn_radiation_wavelength 0.71073
_diffrn_reflns_av_R_equivalents 0.0471
_diffrn_reflns_av_unetI/netI 0.0275
_diffrn_reflns_Laue_measured_fraction_full 1.000
_diffrn_reflns_Laue_measured_fraction_max 0.999
_diffrn_reflns_limit_h_max 10
_diffrn_reflns_limit_h_min -11
_diffrn_reflns_limit_k_max 14
_diffrn_reflns_limit_k_min -14
_diffrn_reflns_limit_l_max 15
_diffrn_reflns_limit_l_min -15
_diffrn_reflns_number 41117
_diffrn_reflns_point_group_measured_fraction_full 1.000
_diffrn_reflns_point_group_measured_fraction_max 0.999
_diffrn_reflns_theta_full 25.242
_diffrn_reflns_theta_max 30.036
_diffrn_reflns_theta_min 2.065
_diffrn_source 'Mo-ImuS 3.0 microfocus tube'
_exptl_absorpt_coefficient_mu 7.411
_exptl_absorpt_correction_T_max 0.7460
_exptl_absorpt_correction_T_min 0.6291
_exptl_absorpt_correction_type multi-scan
_exptl_absorpt_process_details sadabs
_exptl_crystal_colour colourless
_exptl_crystal_density_diffrn 2.128
_exptl_crystal_description prism
_exptl_crystal_F_000 564
_exptl_crystal_size_max 0.100
_exptl_crystal_size_mid 0.080
_exptl_crystal_size_min 0.060
_refine_diff_density_max 0.625
_refine_diff_density_min -0.619
_refine_diff_density_rms 0.106
_refine_ls_extinction_method none
_refine_ls_goodness_of_fit_ref 1.059
_refine_ls_hydrogen_treatment mixed
_refine_ls_matrix_type full
_refine_ls_number_parameters 260
_refine_ls_number_reflns 5321
_refine_ls_number_restraints 0
_refine_ls_restrained_S_all 1.059
_refine_ls_R_factor_all 0.0340
_refine_ls_R_factor_gt 0.0248
_refine_ls_shift/su_max 0.002
_refine_ls_shift/su_mean 0.000
_refine_ls_structure_factor_coef Fsqd
_refine_ls_weighting_details 'w=1/[\s^2^(Fo^2^)+(0.0233P)^2^+0.9125P] where P=(Fo^2^+2Fc^2^)/3'
_refine_ls_weighting_scheme calc
_refine_ls_wR_factor_gt 0.0539
_refine_ls_wR_factor_ref 0.0575
_reflns_Friedel_coverage 0.000
_reflns_number_gt 4583
_reflns_number_total 5321
_reflns_threshold_expression 'I > 2\s(I)'
_cod_data_source_file d5ce00497g2.cif
_cod_data_source_block SrMOF2
_cod_depositor_comments 'Adding full bibliography for 7250617--7250624.cif.'
_cod_database_code 7250620
_shelx_shelxl_version_number 2014/7
_shelx_space_group_comment
;
The symmetry employed for this shelxl refinement is uniquely defined
by the following loop, which should always be used as a source of
symmetry information in preference to the above space-group names.
They are only intended as comments.
;
_shelx_estimated_absorpt_t_min 0.524
_shelx_estimated_absorpt_t_max 0.665

loop_
_space_group_symop_operation_xyz
'x, y, z'
'-x, -y, -z'

loop_
_atom_site_label
_atom_site_type_symbol
_atom_site_fract_x
_atom_site_fract_y
_atom_site_fract_z
_atom_site_U_iso_or_equiv
_atom_site_adp_type
_atom_site_occupancy
_atom_site_site_symmetry_order
_atom_site_calc_flag
_atom_site_refinement_flags_posn
_atom_site_refinement_flags_adp
_atom_site_refinement_flags_occupancy
_atom_site_disorder_assembly
_atom_site_disorder_group
C1 C -0.0146(3) 0.4178(2) 0.2536(2) 0.0143(4) Uani 1 1 d . . . . .
C2 C -0.1140(3) 0.3502(3) 0.0594(2) 0.0197(5) Uani 1 1 d . . . . .
H2A H -0.1000 0.3948 -0.0188 0.024 Uiso 1 1 calc R U . . .
H2B H -0.2181 0.2856 0.0572 0.024 Uiso 1 1 calc R U . . .
C3 C 0.0301(3) 0.2788(3) 0.0866(2) 0.0283(6) Uani 1 1 d . . . . .
H3A H -0.0008 0.1791 0.0742 0.034 Uiso 1 1 calc R U . . .
H3B H 0.1242 0.3106 0.0349 0.034 Uiso 1 1 calc R U . . .
C4 C 0.1331(3) 0.8013(2) 0.3976(2) 0.0154(4) Uani 1 1 d . . . . .
C5 C 0.1610(3) 0.9198(3) 0.2217(2) 0.0231(5) Uani 1 1 d . . . . .
H5A H 0.1424 0.8949 0.1339 0.028 Uiso 1 1 calc R U . . .
H5B H 0.2457 1.0021 0.2320 0.028 Uiso 1 1 calc R U . . .
C6 C 0.0028(3) 0.9398(3) 0.2856(2) 0.0226(5) Uani 1 1 d . . . . .
H6A H -0.0080 1.0366 0.2925 0.027 Uiso 1 1 calc R U . . .
H6B H -0.0937 0.8867 0.2425 0.027 Uiso 1 1 calc R U . . .
C7 C 0.5555(3) 1.0591(2) 0.39502(19) 0.0119(4) Uani 1 1 d . . . . .
C8 C 0.6076(3) 0.9422(2) 0.4275(2) 0.0124(4) Uani 1 1 d . . . . .
H8 H 0.6809 0.9033 0.3767 0.015 Uiso 1 1 calc R U . . .
C9 C 0.5533(2) 0.8808(2) 0.5341(2) 0.0112(4) Uani 1 1 d . . . . .
C10 C 0.6151(3) 0.7533(2) 0.56509(19) 0.0117(4) Uani 1 1 d . . . . .
C11 C 0.4672(3) 0.3642(2) -0.0336(2) 0.0122(4) Uani 1 1 d . . . . .
C12 C 0.4794(3) 0.4055(2) 0.0890(2) 0.0131(4) Uani 1 1 d . . . . .
H12 H 0.4650 0.3400 0.1490 0.016 Uiso 1 1 calc R U . . .
C13 C 0.5130(2) 0.5434(2) 0.12387(19) 0.0112(4) Uani 1 1 d . . . . .
C14 C 0.5303(3) 0.5847(2) 0.25862(19) 0.0123(4) Uani 1 1 d . . . . .
O1 O -0.00414(19) 0.47297(17) 0.35854(14) 0.0153(3) Uani 1 1 d . . . . .
O2 O 0.1624(2) 0.73022(17) 0.47993(15) 0.0193(3) Uani 1 1 d . . . . .
O3 O 0.51500(18) 0.64735(15) 0.58039(14) 0.0135(3) Uani 1 1 d . . . . .
O4 O 0.76705(19) 0.75968(16) 0.57020(15) 0.0156(3) Uani 1 1 d . . . . .
O5 O 0.66917(19) 0.59161(17) 0.30422(14) 0.0155(3) Uani 1 1 d . . . . .
O6 O 0.40361(19) 0.60479(17) 0.31155(14) 0.0160(3) Uani 1 1 d . . . . .
Br1 Br 0.63382(3) 1.13427(2) 0.24776(2) 0.01641(6) Uani 1 1 d . . . . .
Br2 Br 0.42673(3) 0.17551(2) -0.07870(2) 0.01810(6) Uani 1 1 d . . . . .
Sr1 Sr 0.25201(2) 0.50791(2) 0.49735(2) 0.00981(5) Uani 1 1 d . . . . .
N1 N -0.1066(2) 0.4495(2) 0.16187(18) 0.0183(4) Uani 1 1 d . . . . .
N2 N 0.0657(3) 0.3188(2) 0.2136(2) 0.0212(4) Uani 1 1 d . . . . .
N3 N 0.2035(3) 0.8088(2) 0.2865(2) 0.0230(5) Uani 1 1 d . . . . .
N4 N 0.0255(3) 0.8884(2) 0.40407(19) 0.0182(4) Uani 1 1 d . . . . .
H1N H -0.181(5) 0.503(4) 0.177(3) 0.046(10) Uiso 1 1 d . . . . .
H2N H 0.128(4) 0.291(4) 0.262(3) 0.040(10) Uiso 1 1 d . . . . .
H3N H 0.283(4) 0.783(4) 0.274(3) 0.038(10) Uiso 1 1 d . . . . .
H4N H -0.045(4) 0.873(3) 0.455(3) 0.035(9) Uiso 1 1 d . . . . .

loop_
_atom_site_aniso_label
_atom_site_aniso_U_11
_atom_site_aniso_U_22
_atom_site_aniso_U_33
_atom_site_aniso_U_23
_atom_site_aniso_U_13
_atom_site_aniso_U_12
C1 0.0093(9) 0.0179(11) 0.0155(10) 0.0026(8) 0.0018(8) 0.0017(8)
C2 0.0190(11) 0.0253(12) 0.0149(11) 0.0017(9) 0.0005(9) 0.0037(9)
C3 0.0242(13) 0.0407(16) 0.0213(13) -0.0119(11) -0.0035(10) 0.0136(12)
C4 0.0129(10) 0.0129(10) 0.0207(11) -0.0010(8) -0.0004(8) 0.0035(8)
C5 0.0210(12) 0.0283(13) 0.0227(12) 0.0084(10) 0.0018(10) 0.0097(10)
C6 0.0206(12) 0.0267(13) 0.0232(12) 0.0059(10) -0.0009(10) 0.0103(10)
C7 0.0112(9) 0.0119(10) 0.0131(10) 0.0031(8) 0.0009(8) 0.0026(8)
C8 0.0123(10) 0.0112(10) 0.0146(10) 0.0009(8) 0.0007(8) 0.0043(8)
C9 0.0086(9) 0.0103(9) 0.0151(10) 0.0005(8) -0.0023(7) 0.0026(7)
C10 0.0153(10) 0.0117(10) 0.0091(9) 0.0004(7) -0.0017(8) 0.0048(8)
C11 0.0118(10) 0.0121(10) 0.0134(10) 0.0012(8) 0.0001(8) 0.0038(8)
C12 0.0135(10) 0.0145(10) 0.0123(10) 0.0036(8) 0.0005(8) 0.0043(8)
C13 0.0089(9) 0.0155(10) 0.0106(9) 0.0012(8) 0.0004(7) 0.0055(8)
C14 0.0156(10) 0.0114(10) 0.0107(9) 0.0017(8) 0.0009(8) 0.0048(8)
O1 0.0111(7) 0.0221(8) 0.0128(7) -0.0003(6) 0.0002(6) 0.0035(6)
O2 0.0239(9) 0.0156(8) 0.0211(9) 0.0038(7) 0.0014(7) 0.0094(7)
O3 0.0132(7) 0.0103(7) 0.0172(8) 0.0013(6) -0.0018(6) 0.0026(6)
O4 0.0119(7) 0.0144(8) 0.0215(8) 0.0029(6) -0.0012(6) 0.0048(6)
O5 0.0146(8) 0.0198(8) 0.0126(7) 0.0021(6) -0.0019(6) 0.0045(6)
O6 0.0169(8) 0.0212(8) 0.0128(7) 0.0034(6) 0.0037(6) 0.0105(6)
Br1 0.02182(12) 0.01438(11) 0.01520(11) 0.00529(8) 0.00584(8) 0.00769(8)
Br2 0.02698(13) 0.01219(10) 0.01529(11) 0.00006(8) -0.00094(9) 0.00411(9)
Sr1 0.00917(9) 0.01124(9) 0.00996(9) 0.00068(7) -0.00018(6) 0.00437(7)
N1 0.0160(10) 0.0263(11) 0.0148(9) 0.0007(8) -0.0011(7) 0.0100(8)
N2 0.0204(11) 0.0245(11) 0.0205(10) -0.0037(8) -0.0047(8) 0.0106(9)
N3 0.0208(11) 0.0272(12) 0.0252(11) 0.0062(9) 0.0063(9) 0.0146(9)
N4 0.0159(10) 0.0209(10) 0.0204(10) 0.0033(8) 0.0038(8) 0.0099(8)

loop_
_atom_type_symbol
_atom_type_description
_atom_type_scat_dispersion_real
_atom_type_scat_dispersion_imag
_atom_type_scat_source
C C 0.0033 0.0016 'International Tables Vol C Tables 4.2.6.8 and 6.1.1.4'
H H 0.0000 0.0000 'International Tables Vol C Tables 4.2.6.8 and 6.1.1.4'
O O 0.0106 0.0060 'International Tables Vol C Tables 4.2.6.8 and 6.1.1.4'
Br Br -0.2901 2.4595 'International Tables Vol C Tables 4.2.6.8 and 6.1.1.4'
Sr Sr -1.5307 3.2498 'International Tables Vol C Tables 4.2.6.8 and 6.1.1.4'
N N 0.0061 0.0033 'International Tables Vol C Tables 4.2.6.8 and 6.1.1.4'

loop_
_geom_angle_atom_site_label_1
_geom_angle_atom_site_label_2
_geom_angle_atom_site_label_3
_geom_angle
_geom_angle_site_symmetry_1
_geom_angle_site_symmetry_3
_geom_angle_publ_flag
O1 C1 N2 125.4(2) . . ?
O1 C1 N1 125.2(2) . . ?
N2 C1 N1 109.4(2) . . ?
N1 C2 C3 102.35(19) . . ?
N1 C2 H2A 111.3 . . ?
C3 C2 H2A 111.3 . . ?
N1 C2 H2B 111.3 . . ?
C3 C2 H2B 111.3 . . ?
H2A C2 H2B 109.2 . . ?
N2 C3 C2 102.5(2) . . ?
N2 C3 H3A 111.3 . . ?
C2 C3 H3A 111.3 . . ?
N2 C3 H3B 111.3 . . ?
C2 C3 H3B 111.3 . . ?
H3A C3 H3B 109.2 . . ?
O2 C4 N4 125.2(2) . . ?
O2 C4 N3 126.6(2) . . ?
N4 C4 N3 108.1(2) . . ?
N3 C5 C6 101.0(2) . . ?
N3 C5 H5A 111.6 . . ?
C6 C5 H5A 111.6 . . ?
N3 C5 H5B 111.6 . . ?
C6 C5 H5B 111.6 . . ?
H5A C5 H5B 109.4 . . ?
N4 C6 C5 101.58(19) . . ?
N4 C6 H6A 111.5 . . ?
C5 C6 H6A 111.5 . . ?
N4 C6 H6B 111.5 . . ?
C5 C6 H6B 111.5 . . ?
H6A C6 H6B 109.3 . . ?
C8 C7 C9 121.9(2) . 2_676 ?
C8 C7 Br1 117.65(16) . . ?
C9 C7 Br1 120.47(16) 2_676 . ?
C7 C8 C9 120.6(2) . . ?
C7 C8 H8 119.7 . . ?
C9 C8 H8 119.7 . . ?
C7 C9 C8 117.53(19) 2_676 . ?
C7 C9 C10 124.29(19) 2_676 . ?
C8 C9 C10 118.18(19) . . ?
O3 C10 O4 123.63(19) . . ?
O3 C10 C9 119.17(19) . . ?
O4 C10 C9 117.16(19) . . ?
O3 C10 Sr1 66.29(11) . 2_666 ?
O4 C10 Sr1 62.49(11) . 2_666 ?
C9 C10 Sr1 154.03(14) . 2_666 ?
C13 C11 C12 121.8(2) 2_665 . ?
C13 C11 Br2 119.18(16) 2_665 . ?
C12 C11 Br2 119.02(16) . . ?
C11 C12 C13 119.88(19) . . ?
C11 C12 H12 120.1 . . ?
C13 C12 H12 120.1 . . ?
C11 C13 C12 118.33(19) 2_665 . ?
C11 C13 C14 123.24(19) 2_665 . ?
C12 C13 C14 118.41(19) . . ?
O6 C14 O5 127.7(2) . . ?
O6 C14 C13 116.28(19) . . ?
O5 C14 C13 115.97(19) . . ?
C1 O1 Sr1 125.06(14) . . ?
C1 O1 Sr1 125.18(14) . 2_566 ?
Sr1 O1 Sr1 106.47(5) . 2_566 ?
C4 O2 Sr1 137.16(15) . . ?
C10 O3 Sr1 142.67(14) . . ?
C10 O3 Sr1 89.60(13) . 2_666 ?
Sr1 O3 Sr1 102.92(5) . 2_666 ?
C10 O4 Sr1 93.24(13) . 2_666 ?
C14 O5 Sr1 128.15(14) . 2_666 ?
C14 O6 Sr1 133.94(14) . . ?
O2 Sr1 O3 85.17(5) . . ?
O2 Sr1 O6 76.41(5) . . ?
O3 Sr1 O6 74.65(5) . . ?
O2 Sr1 O5 126.20(5) . 2_666 ?
O3 Sr1 O5 70.88(5) . 2_666 ?
O6 Sr1 O5 135.72(5) . 2_666 ?
O2 Sr1 O1 71.17(5) . . ?
O3 Sr1 O1 152.09(5) . . ?
O6 Sr1 O1 85.28(5) . . ?
O5 Sr1 O1 135.38(5) 2_666 . ?
O2 Sr1 O1 69.33(5) . 2_566 ?
O3 Sr1 O1 112.35(5) . 2_566 ?
O6 Sr1 O1 143.94(5) . 2_566 ?
O5 Sr1 O1 76.43(5) 2_666 2_566 ?
O1 Sr1 O1 73.52(6) . 2_566 ?
O2 Sr1 O4 151.38(5) . 2_666 ?
O3 Sr1 O4 120.72(5) . 2_666 ?
O6 Sr1 O4 97.63(5) . 2_666 ?
O5 Sr1 O4 77.58(5) 2_666 2_666 ?
O1 Sr1 O4 80.51(5) . 2_666 ?
O1 Sr1 O4 106.94(5) 2_566 2_666 ?
O2 Sr1 O3 143.86(5) . 2_666 ?
O3 Sr1 O3 77.08(5) . 2_666 ?
O6 Sr1 O3 68.68(5) . 2_666 ?
O5 Sr1 O3 77.12(5) 2_666 2_666 ?
O1 Sr1 O3 113.72(5) . 2_666 ?
O1 Sr1 O3 146.69(5) 2_566 2_666 ?
O4 Sr1 O3 47.21(4) 2_666 2_666 ?
O2 Sr1 C10 162.10(6) . 2_666 ?
O3 Sr1 C10 96.89(5) . 2_666 ?
O6 Sr1 C10 86.96(5) . 2_666 ?
O5 Sr1 C10 70.75(5) 2_666 2_666 ?
O1 Sr1 C10 101.28(5) . 2_666 ?
O1 Sr1 C10 125.13(6) 2_566 2_666 ?
O4 Sr1 C10 24.27(5) 2_666 2_666 ?
O3 Sr1 C10 24.10(5) 2_666 2_666 ?
O2 Sr1 Sr1 119.45(4) . 2_666 ?
O3 Sr1 Sr1 40.90(3) . 2_666 ?
O6 Sr1 Sr1 66.14(4) . 2_666 ?
O5 Sr1 Sr1 69.63(4) 2_666 2_666 ?
O1 Sr1 Sr1 143.65(4) . 2_666 ?
O1 Sr1 Sr1 142.35(3) 2_566 2_666 ?
O4 Sr1 Sr1 81.54(3) 2_666 2_666 ?
O3 Sr1 Sr1 36.17(3) 2_666 2_666 ?
C10 Sr1 Sr1 57.28(4) 2_666 2_666 ?
O2 Sr1 Sr1 65.05(4) . 2_566 ?
O3 Sr1 Sr1 141.79(4) . 2_566 ?
O6 Sr1 Sr1 117.30(4) . 2_566 ?
O5 Sr1 Sr1 106.97(4) 2_666 2_566 ?
O1 Sr1 Sr1 37.19(3) . 2_566 ?
O1 Sr1 Sr1 36.34(3) 2_566 2_566 ?
O4 Sr1 Sr1 94.69(3) 2_666 2_566 ?
O3 Sr1 Sr1 140.84(3) 2_666 2_566 ?
C10 Sr1 Sr1 118.92(4) 2_666 2_566 ?
Sr1 Sr1 Sr1 175.349(10) 2_666 2_566 ?
C1 N1 C2 110.82(19) . . ?
C1 N1 H1N 120(2) . . ?
C2 N1 H1N 125(2) . . ?
C1 N2 C3 111.9(2) . . ?
C1 N2 H2N 119(2) . . ?
C3 N2 H2N 129(2) . . ?
C4 N3 C5 111.2(2) . . ?
C4 N3 H3N 121(3) . . ?
C5 N3 H3N 122(3) . . ?
C4 N4 C6 110.6(2) . . ?
C4 N4 H4N 116(2) . . ?
C6 N4 H4N 125(2) . . ?

loop_
_geom_bond_atom_site_label_1
_geom_bond_atom_site_label_2
_geom_bond_distance
_geom_bond_site_symmetry_2
_geom_bond_publ_flag
C1 O1 1.250(3) . ?
C1 N2 1.348(3) . ?
C1 N1 1.352(3) . ?
C2 N1 1.458(3) . ?
C2 C3 1.541(4) . ?
C2 H2A 0.9900 . ?
C2 H2B 0.9900 . ?
C3 N2 1.449(3) . ?
C3 H3A 0.9900 . ?
C3 H3B 0.9900 . ?
C4 O2 1.233(3) . ?
C4 N4 1.359(3) . ?
C4 N3 1.360(3) . ?
C5 N3 1.448(3) . ?
C5 C6 1.539(3) . ?
C5 H5A 0.9900 . ?
C5 H5B 0.9900 . ?
C6 N4 1.452(3) . ?
C6 H6A 0.9900 . ?
C6 H6B 0.9900 . ?
C7 C8 1.385(3) . ?
C7 C9 1.395(3) 2_676 ?
C7 Br1 1.895(2) . ?
C8 C9 1.396(3) . ?
C8 H8 0.9500 . ?
C9 C7 1.395(3) 2_676 ?
C9 C10 1.515(3) . ?
C10 O3 1.252(3) . ?
C10 O4 1.262(3) . ?
C10 Sr1 3.066(2) 2_666 ?
C11 C13 1.387(3) 2_665 ?
C11 C12 1.388(3) . ?
C11 Br2 1.902(2) . ?
C12 C13 1.394(3) . ?
C12 H12 0.9500 . ?
C13 C11 1.387(3) 2_665 ?
C13 C14 1.518(3) . ?
C14 O6 1.252(3) . ?
C14 O5 1.253(3) . ?
O1 Sr1 2.5895(15) . ?
O1 Sr1 2.6414(16) 2_566 ?
O2 Sr1 2.4902(16) . ?
O3 Sr1 2.5304(15) . ?
O3 Sr1 2.8073(15) 2_666 ?
O4 Sr1 2.7237(16) 2_666 ?
O5 Sr1 2.5808(16) 2_666 ?
O6 Sr1 2.5570(16) . ?
Sr1 O5 2.5808(16) 2_666 ?
Sr1 O1 2.6413(16) 2_566 ?
Sr1 O4 2.7237(16) 2_666 ?
Sr1 O3 2.8073(15) 2_666 ?
Sr1 C10 3.066(2) 2_666 ?
Sr1 Sr1 4.1786(4) 2_666 ?
Sr1 Sr1 4.1907(4) 2_566 ?
N1 H1N 0.90(4) . ?
N2 H2N 0.84(4) . ?
N3 H3N 0.77(4) . ?
N4 H4N 0.82(3) . ?

loop_
_geom_hbond_atom_site_label_D
_geom_hbond_atom_site_label_H
_geom_hbond_atom_site_label_A
_geom_hbond_distance_DH
_geom_hbond_distance_HA
_geom_hbond_distance_DA
_geom_hbond_angle_DHA
_geom_hbond_site_symmetry_A
N1 H1N O5 0.90(4) 2.14(4) 2.952(3) 149(3) 1_455
N2 H2N O4 0.84(4) 2.16(4) 2.968(3) 161(3) 2_666
N3 H3N O6 0.77(4) 2.25(4) 2.884(3) 141(3) .
N4 H4N O4 0.82(3) 2.21(3) 2.998(3) 160(3) 1_455

loop_
_geom_torsion_atom_site_label_1
_geom_torsion_atom_site_label_2
_geom_torsion_atom_site_label_3
_geom_torsion_atom_site_label_4
_geom_torsion
_geom_torsion_site_symmetry_1
_geom_torsion_site_symmetry_2
_geom_torsion_site_symmetry_3
_geom_torsion_site_symmetry_4
_geom_torsion_publ_flag
N1 C2 C3 N2 16.0(3) . . . . ?
N3 C5 C6 N4 26.0(3) . . . . ?
C9 C7 C8 C9 -0.6(4) 2_676 . . . ?
Br1 C7 C8 C9 -179.33(16) . . . . ?
C7 C8 C9 C7 0.6(3) . . . 2_676 ?
C7 C8 C9 C10 -179.7(2) . . . . ?
C7 C9 C10 O3 56.6(3) 2_676 . . . ?
C8 C9 C10 O3 -123.0(2) . . . . ?
C7 C9 C10 O4 -125.5(2) 2_676 . . . ?
C8 C9 C10 O4 54.8(3) . . . . ?
C7 C9 C10 Sr1 152.1(3) 2_676 . . 2_666 ?
C8 C9 C10 Sr1 -27.6(4) . . . 2_666 ?
C13 C11 C12 C13 -0.2(4) 2_665 . . . ?
Br2 C11 C12 C13 178.44(15) . . . . ?
C11 C12 C13 C11 0.2(3) . . . 2_665 ?
C11 C12 C13 C14 -178.3(2) . . . . ?
C11 C13 C14 O6 90.1(3) 2_665 . . . ?
C12 C13 C14 O6 -91.5(2) . . . . ?
C11 C13 C14 O5 -91.5(3) 2_665 . . . ?
C12 C13 C14 O5 86.9(2) . . . . ?
N2 C1 O1 Sr1 30.8(3) . . . . ?
N1 C1 O1 Sr1 -148.09(18) . . . . ?
N2 C1 O1 Sr1 -125.9(2) . . . 2_566 ?
N1 C1 O1 Sr1 55.2(3) . . . 2_566 ?
N4 C4 O2 Sr1 150.96(18) . . . . ?
N3 C4 O2 Sr1 -30.4(4) . . . . ?
O4 C10 O3 Sr1 -137.20(19) . . . . ?
C9 C10 O3 Sr1 40.5(3) . . . . ?
Sr1 C10 O3 Sr1 -111.1(2) 2_666 . . . ?
O4 C10 O3 Sr1 -26.1(2) . . . 2_666 ?
C9 C10 O3 Sr1 151.57(17) . . . 2_666 ?
O3 C10 O4 Sr1 27.0(2) . . . 2_666 ?
C9 C10 O4 Sr1 -150.70(16) . . . 2_666 ?
O6 C14 O5 Sr1 45.8(3) . . . 2_666 ?
C13 C14 O5 Sr1 -132.37(16) . . . 2_666 ?
O5 C14 O6 Sr1 -54.0(3) . . . . ?
C13 C14 O6 Sr1 124.20(18) . . . . ?
O1 C1 N1 C2 -169.7(2) . . . . ?
N2 C1 N1 C2 11.2(3) . . . . ?
C3 C2 N1 C1 -17.2(3) . . . . ?
O1 C1 N2 C3 -178.6(2) . . . . ?
N1 C1 N2 C3 0.5(3) . . . . ?
C2 C3 N2 C1 -10.9(3) . . . . ?
O2 C4 N3 C5 -169.7(2) . . . . ?
N4 C4 N3 C5 9.1(3) . . . . ?
C6 C5 N3 C4 -22.5(3) . . . . ?
O2 C4 N4 C6 -171.2(2) . . . . ?
N3 C4 N4 C6 9.9(3) . . . . ?
C5 C6 N4 C4 -23.1(3) . . . . ?
